data_7209839
loop_
_publ_author_name
'Hou, Zongrui'
'Nguyen, Son C'
'Lomont, Justin P'
'Harris, Charles B'
'Vinokurov, Nikolai'
'Vollhardt, K Peter C'

_publ_section_title
;
 Switching from Ru to Fe: picosecond IR spectroscopic investigation of the
 potential of the (fulvalene)tetracarbonyldiiron frame for molecular
 solar-thermal storage.
;
_journal_issue 20
_journal_name_full 'Physical chemistry chemical physics : PCCP'
_journal_page_first 7466
_journal_page_last 7469
_journal_paper_doi 10.1039/c3cp51292d
_journal_volume 15
_journal_year 2013
_chemical_formula_sum 'C14 H8 Fe2 O4'
_chemical_formula_weight 351.90
_chemical_name_common FvFe
_chemical_name_systematic
;
vollhardt10
;
_space_group.centring_type P

_space_group_IT_number 14
_space_group.IT_number 14

_symmetry_cell_setting monoclinic
_symmetry_space_group_name_Hall '-P 2yn'
_symmetry_space_group_name_H-M 'P 1 21/n 1'
_atom_sites_solution_hydrogens geom
_atom_sites_solution_primary direct
_atom_sites_solution_secondary difmap
_audit_creation_method SHELXL-97
_cell_angle_alpha 90.00
_cell_angle_beta 111.150(7)
_cell_angle_gamma 90.00
_cell_formula_units_Z 4
_cell_length_a 12.6185(16)
_cell_length_b 6.6178(8)
_cell_length_c 15.4350(19)
_cell_measurement_reflns_used 5043
_cell_measurement_temperature 100(2)
_cell_measurement_theta_max 25.35
_cell_measurement_theta_min 2.60
_cell_volume 1202.1(3)
_computing_cell_refinement 'Bruker SAINT'
_computing_data_collection 'Bruker APEX2'
_computing_data_reduction 'Bruker SAINT'
_computing_molecular_graphics ORTEP-32
_computing_publication_material WinGX
_computing_structure_refinement SHELXL-97
_computing_structure_solution SIR-97
_diffrn_ambient_temperature 100(2)
_diffrn_detector_area_resol_mean 8.366
_diffrn_measured_fraction_theta_full 1.000
_diffrn_measured_fraction_theta_max 0.971
_diffrn_measurement_device_type 'Bruker APEX-II CCD'
_diffrn_measurement_method '\f and \w scans'
_diffrn_radiation_monochromator 'QUAZAR multilayer mirrors'
_diffrn_radiation_source 'microfocus sealed tube'
_diffrn_radiation_type MoK\a
_diffrn_radiation_wavelength 0.71073
_diffrn_reflns_av_R_equivalents 0.0918
_diffrn_reflns_av_sigmaI/netI 0.0741
_diffrn_reflns_limit_h_max 15
_diffrn_reflns_limit_h_min -15
_diffrn_reflns_limit_k_max 7
_diffrn_reflns_limit_k_min -7
_diffrn_reflns_limit_l_max 18
_diffrn_reflns_limit_l_min -18
_diffrn_reflns_number 17939
_diffrn_reflns_theta_full 25.00
_diffrn_reflns_theta_max 26.04
_diffrn_reflns_theta_min 1.80
_exptl_absorpt_coefficient_mu 2.421
_exptl_absorpt_correction_T_max 0.9094
_exptl_absorpt_correction_T_min 0.7599
_exptl_absorpt_correction_type multi-scan
_exptl_absorpt_process_details SADABS
_exptl_crystal_colour red
_exptl_crystal_density_diffrn 1.944
_exptl_crystal_density_method 'not measured'
_exptl_crystal_description plate
_exptl_crystal_F_000 704
_exptl_crystal_size_max 0.12
_exptl_crystal_size_mid 0.06
_exptl_crystal_size_min 0.04
_refine_diff_density_max 0.489
_refine_diff_density_min -0.468
_refine_diff_density_rms 0.116
_refine_ls_extinction_method none
_refine_ls_goodness_of_fit_ref 1.026
_refine_ls_hydrogen_treatment constr
_refine_ls_matrix_type full
_refine_ls_number_parameters 181
_refine_ls_number_reflns 2306
_refine_ls_number_restraints 0
_refine_ls_restrained_S_all 1.026
_refine_ls_R_factor_all 0.0875
_refine_ls_R_factor_gt 0.0405
_refine_ls_shift/su_max 0.000
_refine_ls_shift/su_mean 0.000
_refine_ls_structure_factor_coef Fsqd
_refine_ls_weighting_details 'calc w=1/[\s^2^(Fo^2^)+(0.0186P)^2^+1.6575P] where P=(Fo^2^+2Fc^2^)/3'
_refine_ls_weighting_scheme calc
_refine_ls_wR_factor_gt 0.0648
_refine_ls_wR_factor_ref 0.0765
_reflns_number_gt 1506
_reflns_number_total 2306
_reflns_threshold_expression >2sigma(I)
_cod_data_source_file c3cp51292d.txt
_cod_data_source_block vollhardt10
_cod_depositor_comments
;
The following automatic conversions were performed:

'_symmetry_cell_setting' value 'Monoclinic' changed to 'monoclinic'
according to /home/saulius/struct/CIF-dictionaries/cif_core.dic
dictionary named 'cif_core.dic' version 2.4.2 from 2011-04-26.

Automatic conversion script
Id: cif_fix_values 1891 2012-01-12 08:04:46Z andrius 

 Adding full bibliography for 7209839.cif.

The following automatic conversions were performed:

'_space_group.centring_type' value 'primitive' was replaced with the
value 'P' as specified in the replacement file
'/home/antanas/src/cod-tools/trunk/data/replacement-values/replacement_values.lst'.

Automatic conversion script
Id: cif_fix_values 5642 2017-10-24 12:04:52Z antanas 
;
_cod_original_sg_symbol_H-M P2(1)/n
_cod_database_code 7209839

loop_
_symmetry_equiv_pos_as_xyz
'x, y, z'
'-x+1/2, y+1/2, -z+1/2'
'-x, -y, -z'
'x-1/2, -y-1/2, z-1/2'

loop_
_atom_site_label
_atom_site_type_symbol
_atom_site_fract_x
_atom_site_fract_y
_atom_site_fract_z
_atom_site_U_iso_or_equiv
_atom_site_adp_type
_atom_site_occupancy
_atom_site_symmetry_multiplicity
_atom_site_calc_flag
_atom_site_refinement_flags
C1 C 0.2424(4) 0.4159(7) 0.0096(3) 0.0180(11) Uani 1 1 d .
C2 C 0.1564(4) 0.3915(6) 0.0492(3) 0.0201(11) Uani 1 1 d .
H2 H 0.0771 0.3781 0.0155 0.024 Uiso 1 1 calc R
C3 C 0.2098(4) 0.3907(7) 0.1470(3) 0.0228(11) Uani 1 1 d .
H3 H 0.1726 0.3788 0.1904 0.027 Uiso 1 1 calc R
C4 C 0.3284(4) 0.4107(7) 0.1689(3) 0.0216(11) Uani 1 1 d .
H4 H 0.3846 0.4152 0.2296 0.026 Uiso 1 1 calc R
C5 C 0.3487(4) 0.4231(7) 0.0840(3) 0.0219(11) Uani 1 1 d .
H5 H 0.4209 0.4342 0.0783 0.026 Uiso 1 1 calc R
C6 C 0.2281(4) 0.3630(7) -0.0864(3) 0.0174(10) Uani 1 1 d .
C7 C 0.3169(4) 0.3027(6) -0.1166(3) 0.0172(10) Uani 1 1 d .
H7 H 0.3957 0.3271 -0.0849 0.021 Uiso 1 1 calc R
C8 C 0.2674(4) 0.1993(6) -0.2028(3) 0.0207(11) Uani 1 1 d .
H8 H 0.3075 0.1429 -0.2386 0.025 Uiso 1 1 calc R
C9 C 0.1482(4) 0.1950(6) -0.2259(3) 0.0195(11) Uani 1 1 d .
H9 H 0.0944 0.1349 -0.2797 0.023 Uiso 1 1 calc R
C10 C 0.1228(4) 0.2967(6) -0.1541(3) 0.0187(11) Uani 1 1 d .
H10 H 0.0494 0.3166 -0.1517 0.022 Uiso 1 1 calc R
C11 C 0.3850(4) -0.0141(7) 0.1310(3) 0.0201(11) Uani 1 1 d .
C12 C 0.1690(4) -0.0372(7) 0.0915(2) 0.0173(11) Uani 1 1 d .
C13 C 0.3407(4) -0.1244(7) -0.0631(3) 0.0176(10) Uani 1 1 d .
C14 C 0.1230(4) -0.1290(7) -0.1046(3) 0.0210(11) Uani 1 1 d .
O1 O 0.4629(3) -0.1169(5) 0.16432(19) 0.0277(8) Uani 1 1 d .
O2 O 0.1041(3) -0.1531(5) 0.09785(19) 0.0269(8) Uani 1 1 d .
O3 O 0.4152(3) -0.2386(5) -0.04532(18) 0.0239(8) Uani 1 1 d .
O4 O 0.0504(3) -0.2442(5) -0.11568(19) 0.0257(8) Uani 1 1 d .
Fe1 Fe 0.26668(5) 0.14848(10) 0.08545(4) 0.01767(18) Uani 1 1 d .
Fe2 Fe 0.22896(5) 0.05122(9) -0.09602(4) 0.01708(18) Uani 1 1 d .

loop_
_atom_site_aniso_label
_atom_site_aniso_U_11
_atom_site_aniso_U_22
_atom_site_aniso_U_33
_atom_site_aniso_U_23
_atom_site_aniso_U_13
_atom_site_aniso_U_12
C1 0.019(3) 0.019(3) 0.019(2) 0.0018(18) 0.010(2) 0.004(2)
C2 0.022(3) 0.019(3) 0.023(2) -0.0020(19) 0.013(2) 0.001(2)
C3 0.030(3) 0.021(3) 0.023(2) -0.001(2) 0.015(2) -0.002(2)
C4 0.028(3) 0.021(3) 0.018(2) -0.0043(19) 0.010(2) 0.001(2)
C5 0.025(3) 0.020(3) 0.022(2) -0.003(2) 0.010(2) -0.008(2)
C6 0.020(2) 0.019(3) 0.016(2) 0.0055(19) 0.0098(19) 0.000(2)
C7 0.017(3) 0.016(3) 0.018(2) 0.0073(18) 0.0062(19) 0.002(2)
C8 0.029(3) 0.021(3) 0.015(2) 0.0045(19) 0.011(2) 0.002(2)
C9 0.022(3) 0.022(3) 0.013(2) -0.0002(18) 0.0044(19) 0.000(2)
C10 0.019(3) 0.022(3) 0.017(2) 0.0088(19) 0.008(2) 0.003(2)
C11 0.022(3) 0.027(3) 0.017(2) -0.002(2) 0.014(2) -0.009(2)
C12 0.018(3) 0.024(3) 0.012(2) -0.0013(19) 0.0073(19) 0.009(2)
C13 0.029(3) 0.015(3) 0.013(2) -0.0015(19) 0.012(2) -0.010(2)
C14 0.027(3) 0.022(3) 0.014(2) 0.001(2) 0.007(2) 0.007(2)
O1 0.024(2) 0.033(2) 0.0255(17) 0.0027(15) 0.0074(15) 0.0055(17)
O2 0.032(2) 0.027(2) 0.0286(17) -0.0016(15) 0.0193(16) -0.0022(17)
O3 0.024(2) 0.025(2) 0.0238(16) 0.0011(14) 0.0095(15) 0.0038(17)
O4 0.026(2) 0.023(2) 0.0305(17) -0.0030(15) 0.0141(15) -0.0038(17)
Fe1 0.0209(4) 0.0194(4) 0.0157(3) 0.0003(3) 0.0102(3) 0.0011(3)
Fe2 0.0196(4) 0.0181(4) 0.0162(3) 0.0010(3) 0.0098(3) 0.0005(3)

loop_
_atom_type_symbol
_atom_type_description
_atom_type_scat_dispersion_real
_atom_type_scat_dispersion_imag
_atom_type_scat_source
C C 0.0033 0.0016 'International Tables Vol C Tables 4.2.6.8 and 6.1.1.4'
H H 0.0000 0.0000 'International Tables Vol C Tables 4.2.6.8 and 6.1.1.4'
O O 0.0106 0.0060 'International Tables Vol C Tables 4.2.6.8 and 6.1.1.4'
Fe Fe 0.3463 0.8444 'International Tables Vol C Tables 4.2.6.8 and 6.1.1.4'

loop_
_geom_angle_atom_site_label_1
_geom_angle_atom_site_label_2
_geom_angle_atom_site_label_3
_geom_angle
C5 C1 C2 107.4(3)
C5 C1 C6 124.2(4)
C2 C1 C6 124.5(4)
C5 C1 Fe1 70.7(2)
C2 C1 Fe1 69.2(2)
C6 C1 Fe1 107.7(3)
C3 C2 C1 108.2(4)
C3 C2 Fe1 72.1(2)
C1 C2 Fe1 70.3(2)
C3 C2 H2 125.9
C1 C2 H2 125.9
Fe1 C2 H2 123.3
C2 C3 C4 108.1(3)
C2 C3 Fe1 68.4(2)
C4 C3 Fe1 71.2(3)
C2 C3 H3 125.9
C4 C3 H3 125.9
Fe1 C3 H3 126.0
C3 C4 C5 108.1(4)
C3 C4 Fe1 69.9(3)
C5 C4 Fe1 68.8(2)
C3 C4 H4 126.0
C5 C4 H4 126.0
Fe1 C4 H4 126.9
C1 C5 C4 108.2(4)
C1 C5 Fe1 69.7(3)
C4 C5 Fe1 71.8(2)
C1 C5 H5 125.9
C4 C5 H5 125.9
Fe1 C5 H5 124.2
C7 C6 C10 108.0(4)
C7 C6 C1 125.1(4)
C10 C6 C1 123.7(4)
C7 C6 Fe2 70.8(2)
C10 C6 Fe2 70.7(2)
C1 C6 Fe2 108.0(3)
C6 C7 C8 108.1(4)
C6 C7 Fe2 69.4(2)
C8 C7 Fe2 71.4(2)
C6 C7 H7 126.0
C8 C7 H7 126.0
Fe2 C7 H7 124.9
C9 C8 C7 108.2(4)
C9 C8 Fe2 70.5(2)
C7 C8 Fe2 69.0(2)
C9 C8 H8 125.9
C7 C8 H8 125.9
Fe2 C8 H8 126.2
C8 C9 C10 108.1(4)
C8 C9 Fe2 70.5(2)
C10 C9 Fe2 69.1(2)
C8 C9 H9 125.9
C10 C9 H9 125.9
Fe2 C9 H9 126.0
C9 C10 C6 107.6(4)
C9 C10 Fe2 71.2(2)
C6 C10 Fe2 69.1(2)
C9 C10 H10 126.2
C6 C10 H10 126.2
Fe2 C10 H10 125.1
O1 C11 Fe1 177.2(4)
O2 C12 Fe1 177.1(4)
O3 C13 Fe2 176.7(3)
O4 C14 Fe2 176.0(4)
C12 Fe1 C11 93.5(2)
C12 Fe1 C2 98.09(18)
C11 Fe1 C2 166.11(19)
C12 Fe1 C1 131.07(18)
C11 Fe1 C1 132.27(18)
C2 Fe1 C1 40.46(15)
C12 Fe1 C5 163.84(18)
C11 Fe1 C5 100.53(19)
C2 Fe1 C5 67.01(18)
C1 Fe1 C5 39.63(16)
C12 Fe1 C3 98.46(18)
C11 Fe1 C3 131.08(17)
C2 Fe1 C3 39.46(15)
C1 Fe1 C3 66.65(15)
C5 Fe1 C3 66.21(16)
C12 Fe1 C4 130.04(16)
C11 Fe1 C4 100.54(19)
C2 Fe1 C4 66.05(17)
C1 Fe1 C4 66.16(16)
C5 Fe1 C4 39.40(14)
C3 Fe1 C4 38.92(16)
C12 Fe1 Fe2 91.33(12)
C11 Fe1 Fe2 94.25(12)
C2 Fe1 Fe2 93.12(11)
C1 Fe1 Fe2 71.90(11)
C5 Fe1 Fe2 95.56(10)
C3 Fe1 Fe2 132.37(12)
C4 Fe1 Fe2 134.30(11)
C13 Fe2 C14 94.7(2)
C13 Fe2 C6 131.63(19)
C14 Fe2 C6 131.09(19)
C13 Fe2 C7 99.02(18)
C14 Fe2 C7 163.66(18)
C6 Fe2 C7 39.89(15)
C13 Fe2 C10 164.24(17)
C14 Fe2 C10 98.18(19)
C6 Fe2 C10 40.24(16)
C7 Fe2 C10 66.96(16)
C13 Fe2 C9 129.32(16)
C14 Fe2 C9 98.03(18)
C6 Fe2 C9 66.85(16)
C7 Fe2 C9 66.33(16)
C10 Fe2 C9 39.65(15)
C13 Fe2 C8 98.42(17)
C14 Fe2 C8 129.44(17)
C6 Fe2 C8 66.63(15)
C7 Fe2 C8 39.58(15)
C10 Fe2 C8 66.30(16)
C9 Fe2 C8 39.03(15)
C13 Fe2 Fe1 91.96(12)
C14 Fe2 Fe1 94.78(12)
C6 Fe2 Fe1 72.30(10)
C7 Fe2 Fe1 93.58(11)
C10 Fe2 Fe1 95.96(10)
C9 Fe2 Fe1 135.05(12)
C8 Fe2 Fe1 132.98(12)

loop_
_geom_bond_atom_site_label_1
_geom_bond_atom_site_label_2
_geom_bond_distance
C1 C5 1.416(6)
C1 C2 1.435(5)
C1 C6 1.469(5)
C1 Fe1 2.083(4)
C2 C3 1.413(5)
C2 Fe1 2.067(4)
C2 H2 0.9500
C3 C4 1.416(6)
C3 Fe1 2.116(4)
C3 H3 0.9500
C4 C5 1.426(5)
C4 Fe1 2.134(4)
C4 H4 0.9500
C5 Fe1 2.095(4)
C5 H5 0.9500
C6 C7 1.418(5)
C6 C10 1.431(6)
C6 Fe2 2.069(4)
C7 C8 1.424(5)
C7 Fe2 2.088(4)
C7 H7 0.9500
C8 C9 1.415(6)
C8 Fe2 2.118(4)
C8 H8 0.9500
C9 C10 1.428(5)
C9 Fe2 2.118(4)
C9 H9 0.9500
C10 Fe2 2.090(4)
C10 H10 0.9500
C11 O1 1.153(5)
C11 Fe1 1.767(5)
C12 O2 1.152(5)
C12 Fe1 1.766(5)
C13 O3 1.160(5)
C13 Fe2 1.755(5)
C14 O4 1.156(5)
C14 Fe2 1.761(5)
Fe1 Fe2 2.7431(8)
